data_7237514
loop_
_publ_author_name
'Zhang, Weichuan'
'Kou, Bo'
'Peng, Yu'
'Wu, Zhenyue'
'Yao, Yunpeng'
'Dey, Dhananjay'
'Li, Lina'
'Luo, Junhua'

_publ_section_title
;
 Rational design of a triiodide-intercalated dielectric-switching hybrid
 for visible-light absorption
;
_journal_issue 45
_journal_name_full 'Journal of Materials Chemistry C'
_journal_page_first 12170
_journal_paper_doi 10.1039/C8TC04372H
_journal_volume 6
_journal_year 2018
_chemical_formula_moiety 'Bi0.5 I3, I1.5, 2(C3 H10 N)'
_chemical_formula_sum 'C6 H20 Bi0.5 I4.5 N2'
_chemical_formula_weight 795.78
_space_group_crystal_system monoclinic
_space_group_IT_number 14
_space_group_name_Hall '-P 2ybc'
_space_group_name_H-M_alt 'P 1 21/c 1'
_atom_sites_solution_hydrogens geom
_atom_sites_solution_primary direct
_audit_creation_date 2016-10-28
_audit_creation_method
;
Olex2 1.2
(compiled 2016.09.09 svn.r3337 for OlexSys, GUI svn.r5227)
;
_audit_update_record
;
2018-06-04 deposited with the CCDC.
2018-10-09 downloaded from the CCDC.
;
_cell_angle_alpha 90
_cell_angle_beta 102.720(3)
_cell_angle_gamma 90
_cell_formula_units_Z 4
_cell_length_a 12.5733(4)
_cell_length_b 12.1377(3)
_cell_length_c 11.9395(3)
_cell_measurement_reflns_used 8514
_cell_measurement_temperature 100.0(4)
_cell_measurement_theta_max 29.4240
_cell_measurement_theta_min 3.7280
_cell_volume 1777.38(9)
_computing_cell_refinement 'CrysAlisPro 1.171.38.41 (Rigaku OD, 2015)'
_computing_data_collection 'CrysAlisPro 1.171.38.41 (Rigaku OD, 2015)'
_computing_data_reduction 'CrysAlisPro 1.171.38.41 (Rigaku OD, 2015)'
_computing_molecular_graphics 'Olex2 (Dolomanov et al., 2009)'
_computing_publication_material 'Olex2 (Dolomanov et al., 2009)'
_computing_structure_refinement 'XL (Sheldrick, 2008)'
_computing_structure_solution 'ShelXS (Sheldrick, 2008)'
_diffrn_ambient_environment N~2~
_diffrn_ambient_temperature 100.0(4)
_diffrn_detector 'CCD plate'
_diffrn_detector_area_resol_mean 10.5594
_diffrn_detector_type Atlas
_diffrn_measured_fraction_theta_full 0.998
_diffrn_measured_fraction_theta_max 0.888
_diffrn_measurement_details
;
List of Runs (angles in degrees, time in seconds):

  # Type    Start    End  Width  t~exp~   \w     \q     \k     \f   Frames
#--------------------------------------------------------------------------
  1  \w    -20.00  29.00   1.00    3.97    --  -11.58 -99.00 -60.00   49
  2  \w    -20.00  29.00   1.00    3.97    --  -11.58 -99.00-150.00   49
  3  \w    -44.00  65.00   1.00    3.97    --  -11.58  77.00  60.00  109
  4  \w    -64.00  35.00   1.00    3.97    --   10.33 -38.00-180.00   99
  5  \w    -64.00  35.00   1.00    3.97    --   10.33 -38.00 -90.00   99
  6  \w    -84.00 -59.00   1.00    3.97    --  -11.58 -61.00 110.00   25
;
_diffrn_measurement_device 'four-circle diffractometer'
_diffrn_measurement_device_type 'SuperNova, Dual, Cu at zero, Atlas'
_diffrn_measurement_method '\w scans'
_diffrn_orient_matrix_type 'CrysAlisPro convention (1999,Acta A55,543-557)'
_diffrn_orient_matrix_UB_11 -0.0412839000
_diffrn_orient_matrix_UB_12 0.0256430000
_diffrn_orient_matrix_UB_13 -0.0420572000
_diffrn_orient_matrix_UB_21 0.0001919000
_diffrn_orient_matrix_UB_22 -0.0454237000
_diffrn_orient_matrix_UB_23 -0.0373038000
_diffrn_orient_matrix_UB_31 -0.0405187000
_diffrn_orient_matrix_UB_32 -0.0263234000
_diffrn_orient_matrix_UB_33 0.0234484000
_diffrn_radiation_monochromator mirror
_diffrn_radiation_probe x-ray
_diffrn_radiation_type MoK\a
_diffrn_radiation_wavelength 0.71073
_diffrn_reflns_av_R_equivalents 0.0372
_diffrn_reflns_av_unetI/netI 0.0340
_diffrn_reflns_Laue_measured_fraction_full 0.998
_diffrn_reflns_Laue_measured_fraction_max 0.888
_diffrn_reflns_limit_h_max 16
_diffrn_reflns_limit_h_min -16
_diffrn_reflns_limit_k_max 16
_diffrn_reflns_limit_k_min -16
_diffrn_reflns_limit_l_max 16
_diffrn_reflns_limit_l_min -16
_diffrn_reflns_number 20352
_diffrn_reflns_point_group_measured_fraction_full 0.998
_diffrn_reflns_point_group_measured_fraction_max 0.888
_diffrn_reflns_theta_full 25.242
_diffrn_reflns_theta_max 29.731
_diffrn_reflns_theta_min 3.322
_diffrn_source 'micro-focus sealed X-ray tube'
_diffrn_source_type 'SuperNova (Mo) X-ray Source'
_exptl_absorpt_coefficient_mu 12.784
_exptl_absorpt_correction_T_max 1.00000
_exptl_absorpt_correction_T_min 0.29495
_exptl_absorpt_correction_type multi-scan
_exptl_absorpt_process_details
;
CrysAlisPro 1.171.38.41 (Rigaku Oxford Diffraction, 2015)
Empirical absorption correction using spherical harmonics,
 implemented in SCALE3 ABSPACK scaling algorithm.
;
_exptl_crystal_colour 'clear brownish brown'
_exptl_crystal_colour_lustre clear
_exptl_crystal_colour_modifier brownish
_exptl_crystal_colour_primary brown
_exptl_crystal_density_diffrn 2.974
_exptl_crystal_density_method 'not measured'
_exptl_crystal_description block
_exptl_crystal_F_000 1400
_refine_diff_density_max 1.066
_refine_diff_density_min -1.047
_refine_diff_density_rms 0.219
_refine_ls_extinction_method none
_refine_ls_goodness_of_fit_ref 1.046
_refine_ls_hydrogen_treatment constr
_refine_ls_matrix_type full
_refine_ls_number_parameters 125
_refine_ls_number_reflns 4492
_refine_ls_number_restraints 0
_refine_ls_restrained_S_all 1.046
_refine_ls_R_factor_all 0.0365
_refine_ls_R_factor_gt 0.0236
_refine_ls_shift/su_max 0.001
_refine_ls_shift/su_mean 0.000
_refine_ls_structure_factor_coef Fsqd
_refine_ls_weighting_details 'w=1/[\s^2^(Fo^2^)+(0.0129P)^2^] where P=(Fo^2^+2Fc^2^)/3'
_refine_ls_weighting_scheme calc
_refine_ls_wR_factor_gt 0.0397
_refine_ls_wR_factor_ref 0.0443
_reflns_Friedel_coverage 0.000
_reflns_number_gt 3721
_reflns_number_total 4492
_reflns_threshold_expression 'I > 2\s(I)'
_cod_data_source_file c8tc04372h2.cif
_cod_data_source_block Weichuan_Zhang_PTB100K
_cod_original_cell_volume 1777.38(8)
_cod_original_formula_sum 'C6 H20 Bi0.50 I4.50 N2'
_cod_database_code 7237514
_chemical_oxdiff_formula 'C H N Bi I'
_chemical_oxdiff_usercomment 'C O H N Ni'
_shelx_space_group_comment
;
The symmetry employed for this shelxl refinement is uniquely defined
by the following loop, which should always be used as a source of
symmetry information in preference to the above space-group names.
They are only intended as comments.
;
_reflns_odcompleteness_completeness 99.74
_reflns_odcompleteness_iscentric 1
_reflns_odcompleteness_theta 26.32
_olex2_refinement_description
;
1. Fixed Uiso
 At 1.2 times of:
  All C(H,H) groups, {H7A,H7B,H7C} of N7
 At 1.5 times of:
  All C(H,H,H) groups, {H14A,H14B,H14C} of N14
2.a Secondary CH2 refined with riding coordinates:
 C8(H8A,H8B), C13(H13A,H13B), C12(H12A,H12B), C9(H9A,H9B)
2.b Idealised Me refined as rotating group:
 N7(H7A,H7B,H7C), N14(H14A,H14B,H14C), C11(H11A,H11B,H11C), C10(H10A,H10B,H10C)
;
_shelx_shelxl_version_number 2014/7
_olex2_submission_special_instructions 'No special instructions were received'
_oxdiff_exptl_absorpt_empirical_details
;
Empirical correction (ABSPACK) includes:
- Absorption correction using spherical harmonics
- Frame scaling
;
_oxdiff_exptl_absorpt_empirical_full_max 2.444
_oxdiff_exptl_absorpt_empirical_full_min 0.643

loop_
_space_group_symop_operation_xyz
'x, y, z'
'-x, y+1/2, -z+1/2'
'-x, -y, -z'
'x, -y-1/2, z-1/2'

loop_
_atom_site_label
_atom_site_type_symbol
_atom_site_fract_x
_atom_site_fract_y
_atom_site_fract_z
_atom_site_U_iso_or_equiv
_atom_site_adp_type
_atom_site_occupancy
_atom_site_site_symmetry_order
_atom_site_calc_flag
_atom_site_refinement_flags_posn
_atom_site_refinement_flags_adp
_atom_site_refinement_flags_occupancy
Bi1 Bi 1.0000 0.5000 0.5000 0.01122(6) Uani 1 2 d S T P
I2 I 0.72683(3) 0.46700(2) 0.98230(2) 0.02113(7) Uani 1 1 d . . .
I3 I 1.04797(2) 0.49248(2) 0.25861(2) 0.01349(7) Uani 1 1 d . . .
I4 I 1.00505(2) 0.75310(2) 0.49323(2) 0.01424(7) Uani 1 1 d . . .
I5 I 0.75633(2) 0.50360(2) 0.38928(2) 0.01441(7) Uani 1 1 d . . .
I6 I 0.5000 0.5000 1.0000 0.01728(9) Uani 1 2 d S T P
N7 N 0.8142(3) 0.2322(3) 0.7131(3) 0.0178(8) Uani 1 1 d . . .
H7A H 0.8188 0.2066 0.6445 0.021 Uiso 1 1 calc GR . .
H7B H 0.8436 0.1836 0.7669 0.021 Uiso 1 1 calc GR . .
H7C H 0.8500 0.2958 0.7263 0.021 Uiso 1 1 calc GR . .
N14 N 0.1693(3) 0.2033(3) 0.3067(3) 0.0190(8) Uani 1 1 d . . .
H14A H 0.1251 0.2529 0.2655 0.029 Uiso 1 1 calc GR . .
H14B H 0.1390 0.1772 0.3620 0.029 Uiso 1 1 calc GR . .
H14C H 0.1803 0.1483 0.2613 0.029 Uiso 1 1 calc GR . .
C8 C 0.6969(3) 0.2500(3) 0.7158(3) 0.0172(9) Uani 1 1 d . . .
H8A H 0.6918 0.2722 0.7925 0.021 Uiso 1 1 calc R . .
H8B H 0.6574 0.1813 0.6981 0.021 Uiso 1 1 calc R . .
C13 C 0.2757(4) 0.2562(3) 0.3591(3) 0.0192(9) Uani 1 1 d . . .
H13A H 0.3243 0.2019 0.4029 0.023 Uiso 1 1 calc R . .
H13B H 0.2642 0.3140 0.4114 0.023 Uiso 1 1 calc R . .
C12 C 0.3275(4) 0.3048(4) 0.2671(3) 0.0215(10) Uani 1 1 d . . .
H12A H 0.3354 0.2476 0.2128 0.026 Uiso 1 1 calc R . .
H12B H 0.2800 0.3613 0.2257 0.026 Uiso 1 1 calc R . .
C9 C 0.6449(3) 0.3369(3) 0.6312(4) 0.0213(10) Uani 1 1 d . . .
H9A H 0.6509 0.3158 0.5545 0.026 Uiso 1 1 calc R . .
H9B H 0.6827 0.4064 0.6499 0.026 Uiso 1 1 calc R . .
C11 C 0.4372(4) 0.3541(4) 0.3171(4) 0.0318(12) Uani 1 1 d . . .
H11A H 0.4669 0.3853 0.2567 0.048 Uiso 1 1 calc GR . .
H11B H 0.4853 0.2978 0.3556 0.048 Uiso 1 1 calc GR . .
H11C H 0.4297 0.4107 0.3710 0.048 Uiso 1 1 calc GR . .
C10 C 0.5256(4) 0.3506(4) 0.6345(4) 0.0269(11) Uani 1 1 d . . .
H10A H 0.4941 0.4083 0.5827 0.040 Uiso 1 1 calc GR . .
H10B H 0.5198 0.3693 0.7110 0.040 Uiso 1 1 calc GR . .
H10C H 0.4875 0.2829 0.6118 0.040 Uiso 1 1 calc GR . .

loop_
_atom_site_aniso_label
_atom_site_aniso_U_11
_atom_site_aniso_U_22
_atom_site_aniso_U_33
_atom_site_aniso_U_23
_atom_site_aniso_U_13
_atom_site_aniso_U_12
Bi1 0.01175(12) 0.01065(10) 0.01158(11) -0.00035(8) 0.00328(9) -0.00002(8)
I2 0.02079(17) 0.02207(14) 0.02106(14) 0.00231(12) 0.00574(12) 0.00299(13)
I3 0.01530(15) 0.01396(13) 0.01238(13) -0.00060(10) 0.00554(11) 0.00094(10)
I4 0.01858(16) 0.01015(12) 0.01539(13) 0.00027(10) 0.00676(11) -0.00031(10)
I5 0.01080(15) 0.01605(13) 0.01650(14) 0.00020(10) 0.00324(11) -0.00017(10)
I6 0.0199(2) 0.01418(18) 0.01715(19) 0.00124(15) 0.00287(17) 0.00061(15)
N7 0.016(2) 0.0192(18) 0.0180(18) 0.0018(15) 0.0033(15) -0.0004(15)
N14 0.017(2) 0.0221(18) 0.0208(18) -0.0024(15) 0.0105(16) 0.0009(16)
C8 0.014(2) 0.019(2) 0.020(2) 0.0013(18) 0.0067(18) 0.0014(18)
C13 0.020(3) 0.015(2) 0.022(2) -0.0015(18) 0.0032(19) -0.0042(18)
C12 0.020(3) 0.025(2) 0.022(2) -0.0018(19) 0.010(2) -0.003(2)
C9 0.018(3) 0.018(2) 0.028(2) 0.0056(19) 0.005(2) -0.0008(19)
C11 0.028(3) 0.028(3) 0.043(3) -0.009(2) 0.014(2) -0.010(2)
C10 0.015(3) 0.027(2) 0.039(3) 0.006(2) 0.007(2) 0.003(2)

loop_
_atom_type_symbol
_atom_type_description
_atom_type_scat_dispersion_real
_atom_type_scat_dispersion_imag
_atom_type_scat_source
C C 0.0033 0.0016 'International Tables Vol C Tables 4.2.6.8 and 6.1.1.4'
H H 0.0000 0.0000 'International Tables Vol C Tables 4.2.6.8 and 6.1.1.4'
Bi Bi -4.1077 10.2566 'International Tables Vol C Tables 4.2.6.8 and 6.1.1.4'
I I -0.4742 1.8119 'International Tables Vol C Tables 4.2.6.8 and 6.1.1.4'
N N 0.0061 0.0033 'International Tables Vol C Tables 4.2.6.8 and 6.1.1.4'

loop_
_geom_angle_atom_site_label_1
_geom_angle_atom_site_label_2
_geom_angle_atom_site_label_3
_geom_angle
_geom_angle_site_symmetry_1
_geom_angle_site_symmetry_3
I3 Bi1 I3 180.0 . 3_766
I3 Bi1 I4 90.253(6) . 3_766
I3 Bi1 I4 89.747(6) . .
I3 Bi1 I4 90.253(6) 3_766 .
I3 Bi1 I4 89.748(6) 3_766 3_766
I4 Bi1 I4 180.0 3_766 .
I5 Bi1 I3 91.154(8) . 3_766
I5 Bi1 I3 88.846(8) 3_766 3_766
I5 Bi1 I3 91.155(7) 3_766 .
I5 Bi1 I3 88.845(8) . .
I5 Bi1 I4 90.064(7) 3_766 .
I5 Bi1 I4 89.936(7) . .
I5 Bi1 I4 89.936(7) 3_766 3_766
I5 Bi1 I4 90.063(7) . 3_766
I5 Bi1 I5 180.0 3_766 .
I2 I6 I2 180.0 3_667 .
N7 C8 C9 111.7(3) . .
N14 C13 C12 110.6(3) . .
C11 C12 C13 111.8(4) . .
C8 C9 C10 110.2(3) . .

loop_
_geom_bond_atom_site_label_1
_geom_bond_atom_site_label_2
_geom_bond_distance
_geom_bond_site_symmetry_2
Bi1 I3 3.0731(3) 3_766
Bi1 I3 3.0731(3) .
Bi1 I4 3.0742(3) .
Bi1 I4 3.0742(3) 3_766
Bi1 I5 3.0582(3) .
Bi1 I5 3.0581(3) 3_766
I2 I6 2.9333(3) .
I6 I2 2.9333(3) 3_667
N7 C8 1.498(5) .
N14 C13 1.491(5) .
C8 C9 1.507(5) .
C13 C12 1.515(5) .
C12 C11 1.502(6) .
C9 C10 1.518(6) .
